data_1510181
loop_
_publ_author_name
'McMasters, O.D.'
'Gschneidner, K.A.jr.'
'Bruzzone, G.'
'Palenzona, A.'

_publ_section_title
;
 Stoichiometry, crystal structure and some melting points of the
 lanthanide-gold alloys
;
_journal_name_full 'Journal of the Less-Common Metals'
_journal_page_first 135
_journal_page_last 160
_journal_paper_doi 10.1016/0022-5088(71)90125-1
_journal_volume 25
_journal_year 1971
_chemical_formula_sum 'Au Ho2'
_space_group_IT_number 62
_symmetry_space_group_name_Hall '-P 2ac 2n'
_symmetry_space_group_name_H-M 'P n m a'
_cell_angle_alpha 90
_cell_angle_beta 90
_cell_angle_gamma 90
_cell_formula_units_Z 4
_cell_length_a 7.025
_cell_length_b 4.8922
_cell_length_c 8.8482
_cell_volume 304.092
_citation_journal_id_ASTM JCOMAH
_cod_data_source_file gold_238.cif
_cod_data_source_block Au1Ho2
_cod_original_cell_volume 304.0923
_cod_original_formula_sum 'Au1 Ho2'
_cod_database_code 1510181

loop_
_symmetry_equiv_pos_as_xyz
x,y,z
-x+1/2,-y,z+1/2
x+1/2,-y+1/2,-z+1/2
-x,y+1/2,-z
-x,-y,-z
x-1/2,y,-z-1/2
-x-1/2,y-1/2,z-1/2
x,-y-1/2,z

loop_
_atom_site_label
_atom_site_type_symbol
_atom_site_fract_x
_atom_site_fract_y
_atom_site_fract_z
_atom_site_occupancy
_atom_site_U_iso_or_equiv
Ho2 Ho 0.487 0.25 0.817 1 0.0
Ho1 Ho 0.845 0.25 0.067 1 0.0
Au1 Au 0.25 0.25 0.111 1 0.0
